data_2022405
loop_
_publ_author_name
'Bosch, Eric'
'Bowling, Nathan P.'
'Oburn, Shalisa M.'

_publ_section_title
;
 Conformational control through co-operative nonconventional
 C---H&#x00B7;&#x00B7;&#x00B7;N hydrogen bonds
;
_journal_coeditor_code OV3152
_journal_issue 8
_journal_name_full 'Acta Crystallographica Section C'
_journal_page_first
;
;
_journal_paper_doi 10.1107/S2053229621007427
_journal_volume 77
_journal_year 2021
_chemical_formula_iupac 'C30 H17 F3 N2 O2'
_chemical_formula_moiety 'C30 H17 F3 N2 O2'
_chemical_formula_sum 'C30 H17 F3 N2 O2'
_chemical_formula_weight 494.45
_chemical_name_systematic
2-(2-{4,5-Dimethoxy-2-[2-(2,3,4-trifluorophenyl)ethynyl]phenyl}ethynyl)-6-[2-(pyridin-2-yl)ethynyl]pyridine
_space_group_crystal_system triclinic
_space_group_IT_number 2
_space_group_name_Hall '-P 1'
_space_group_name_H-M_alt 'P -1'
_atom_sites_solution_hydrogens mixed
_atom_sites_solution_primary dual
_atom_sites_solution_secondary difmap
_audit_creation_method SHELXL-2018/3
_cell_angle_alpha 104.6970(10)
_cell_angle_beta 103.0230(10)
_cell_angle_gamma 106.6190(10)
_cell_formula_units_Z 2
_cell_length_a 8.0037(4)
_cell_length_b 12.1365(6)
_cell_length_c 13.4922(6)
_cell_measurement_reflns_used 4694
_cell_measurement_temperature 100(2)
_cell_measurement_theta_max 27.14
_cell_measurement_theta_min 2.74
_cell_volume 1150.30(10)
_computing_cell_refinement
;
SAINT (Bruker, 2014)
;
_computing_data_collection
;
APEX2 (Bruker, 2014)
;
_computing_data_reduction
;
SAINT (Bruker, 2014)
;
_computing_molecular_graphics
;
X-SEED (Barbour, 2020)
;
_computing_publication_material
;
X-SEED (Barbour, 2020)
;
_computing_structure_refinement
;
SHELXL2018 (Sheldrick, 2015b)
;
_computing_structure_solution
;
SHELXT2018 (Sheldrick, 2015a)
;
_diffrn_ambient_temperature 100(2)
_diffrn_detector_area_resol_mean 8.3660
_diffrn_measured_fraction_theta_full 0.998
_diffrn_measured_fraction_theta_max 0.984
_diffrn_measurement_device_type 'Bruker APEXI CCD'
_diffrn_measurement_method 'phi and omega scans'
_diffrn_radiation_monochromator graphite
_diffrn_radiation_source 'fine-focus sealed tube'
_diffrn_radiation_type MoK\a
_diffrn_radiation_wavelength 0.71073
_diffrn_reflns_av_R_equivalents 0.0222
_diffrn_reflns_av_unetI/netI 0.0255
_diffrn_reflns_limit_h_max 10
_diffrn_reflns_limit_h_min -10
_diffrn_reflns_limit_k_max 15
_diffrn_reflns_limit_k_min -15
_diffrn_reflns_limit_l_max 17
_diffrn_reflns_limit_l_min -17
_diffrn_reflns_number 14094
_diffrn_reflns_theta_full 25.242
_diffrn_reflns_theta_max 27.170
_diffrn_reflns_theta_min 1.648
_exptl_absorpt_coefficient_mu 0.107
_exptl_absorpt_correction_T_max 0.7455
_exptl_absorpt_correction_T_min 0.7143
_exptl_absorpt_correction_type multi-scan
_exptl_absorpt_process_details
;
(SADABS; Bruker, 2014)
;
_exptl_crystal_colour colorless
_exptl_crystal_density_diffrn 1.428
_exptl_crystal_description block
_exptl_crystal_F_000 508
_exptl_crystal_size_max 0.56
_exptl_crystal_size_mid 0.23
_exptl_crystal_size_min 0.21
_refine_diff_density_max 0.615
_refine_diff_density_min -0.279
_refine_ls_extinction_method none
_refine_ls_goodness_of_fit_ref 1.038
_refine_ls_hydrogen_treatment mixed
_refine_ls_matrix_type full
_refine_ls_number_parameters 342
_refine_ls_number_reflns 5017
_refine_ls_number_restraints 2
_refine_ls_restrained_S_all 1.039
_refine_ls_R_factor_all 0.0645
_refine_ls_R_factor_gt 0.0498
_refine_ls_shift/su_max 0.000
_refine_ls_shift/su_mean 0.000
_refine_ls_structure_factor_coef Fsqd
_refine_ls_weighting_details 'w=1/[\s^2^(Fo^2^)+(0.0588P)^2^+0.8077P] where P=(Fo^2^+2Fc^2^)/3'
_refine_ls_weighting_scheme calc
_refine_ls_wR_factor_gt 0.1265
_refine_ls_wR_factor_ref 0.1372
_reflns_number_gt 3939
_reflns_number_total 5017
_reflns_threshold_expression 'I > 2\s(I)'
_cod_data_source_file ov3152sup1.cif
_cod_data_source_block I
_cod_database_code 2022405
_shelx_space_group_comment
;
The symmetry employed for this shelxl refinement is uniquely defined
by the following loop, which should always be used as a source of
symmetry information in preference to the above space-group names.
They are only intended as comments.
;

loop_
_space_group_symop_operation_xyz
'x, y, z'
'-x, -y, -z'

loop_
_atom_site_type_symbol
_atom_site_label
_atom_site_fract_x
_atom_site_fract_y
_atom_site_fract_z
_atom_site_U_iso_or_equiv
_atom_site_adp_type
_atom_site_calc_flag
_atom_site_occupancy
_atom_site_disorder_assembly
_atom_site_disorder_group
F F1 0.93690(15) 0.08813(10) 0.37066(9) 0.0311(3) Uani d 1 . .
O O1 1.31660(17) 0.88155(10) 0.44776(10) 0.0240(3) Uani d 1 . .
N N1 -0.0723(3) -0.13168(17) 0.13171(14) 0.0378(4) Uani d 1 . .
C C1 -0.1550(3) -0.2497(2) 0.11907(17) 0.0425(5) Uani d 1 . .
H H1 -0.082583 -0.289952 0.149735 0.051 Uiso calc 1 . .
F F2 0.69008(17) -0.13974(10) 0.31484(10) 0.0363(3) Uani d 1 . .
O O2 1.49544(17) 0.74849(11) 0.49921(10) 0.0250(3) Uani d 1 . .
N N2 0.2829(2) 0.32816(14) 0.18746(12) 0.0252(3) Uani d 1 . .
C C2 -0.3375(3) -0.3149(2) 0.06455(19) 0.0468(6) Uani d 1 . .
H H2 -0.390915 -0.397588 0.059538 0.056 Uiso calc 1 . .
F F3 0.33172(17) -0.19383(10) 0.20777(11) 0.0415(3) Uani d 1 . .
C C3 -0.4429(3) -0.2590(2) 0.01701(19) 0.0517(7) Uani d 1 . .
H H3 -0.569694 -0.303159 -0.022653 0.062 Uiso calc 1 . .
C C4 -0.3609(3) -0.1355(2) 0.02768(18) 0.0433(6) Uani d 1 . .
H H4 -0.430378 -0.094661 -0.004531 0.052 Uiso calc 1 . .
C C5 -0.1755(3) -0.0755(2) 0.08671(15) 0.0318(4) Uani d 1 . .
C C6 -0.0797(3) 0.0525(2) 0.10419(16) 0.0314(4) Uani d 1 . .
C C7 0.0030(3) 0.1584(2) 0.12007(16) 0.0315(4) Uani d 1 . .
C C8 0.0992(3) 0.28441(18) 0.13770(15) 0.0287(4) Uani d 1 . .
C C9 0.0065(3) 0.3576(2) 0.10534(17) 0.0357(5) Uani d 1 . .
H H9 -0.122574 0.323411 0.069185 0.043 Uiso calc 1 . .
C C10 0.1020(3) 0.4785(2) 0.12585(18) 0.0386(5) Uani d 1 . .
H H10 0.039291 0.529035 0.105646 0.046 Uiso calc 1 . .
C C11 0.2900(3) 0.5265(2) 0.17605(16) 0.0316(4) Uani d 1 . .
H H11 0.359909 0.609952 0.190897 0.038 Uiso calc 1 . .
C C12 0.3745(3) 0.44607(17) 0.20460(14) 0.0248(4) Uani d 1 . .
C C13 0.5703(3) 0.49169(16) 0.25491(15) 0.0247(4) Uani d 1 . .
C C14 0.7342(3) 0.53331(15) 0.29700(14) 0.0229(4) Uani d 1 . .
C C15 0.9293(2) 0.58423(15) 0.34847(14) 0.0208(4) Uani d 1 . .
C C16 1.0247(2) 0.71038(15) 0.37281(14) 0.0211(4) Uani d 1 . .
H H16 0.958310 0.760191 0.355364 0.025 Uiso calc 1 . .
C C17 1.2128(2) 0.76185(15) 0.42156(14) 0.0204(4) Uani d 1 . .
C C18 1.3113(2) 0.68818(15) 0.44922(13) 0.0203(3) Uani d 1 . .
C C19 1.2188(2) 0.56456(15) 0.42579(14) 0.0203(3) Uani d 1 . .
H H19 1.285584 0.515388 0.444351 0.024 Uiso calc 1 . .
C C20 1.0280(2) 0.51129(15) 0.37507(13) 0.0200(3) Uani d 1 . .
C C21 0.9300(2) 0.38337(15) 0.35011(14) 0.0212(4) Uani d 1 . .
C C22 0.8351(2) 0.27841(15) 0.32648(14) 0.0213(4) Uani d 1 . .
C C23 0.7068(2) 0.15664(15) 0.29617(14) 0.0211(4) Uani d 1 . .
C C24 0.7605(2) 0.06497(16) 0.31951(14) 0.0224(4) Uani d 1 . .
C C25 0.6342(3) -0.05248(16) 0.29105(15) 0.0268(4) Uani d 1 . .
C C26 0.4526(3) -0.07785(16) 0.23721(16) 0.0291(4) Uani d 1 . .
C C27 0.3928(3) 0.00974(18) 0.21204(17) 0.0311(4) Uani d 1 . .
H H27 0.262(2) -0.024(2) 0.1754(17) 0.037 Uiso d 1 . .
C C28 0.5200(3) 0.12693(17) 0.24219(15) 0.0258(4) Uani d 1 . .
H H28 0.478(3) 0.1913(17) 0.2256(17) 0.031 Uiso d 1 . .
C C29 1.2213(3) 0.95978(16) 0.42264(16) 0.0257(4) Uani d 1 . .
H H29A 1.156540 0.929730 0.344644 0.039 Uiso calc 1 . .
H H29B 1.310178 1.043171 0.444220 0.039 Uiso calc 1 . .
H H29C 1.132147 0.959855 0.461897 0.039 Uiso calc 1 . .
C C30 1.6007(3) 0.68180(17) 0.53796(16) 0.0288(4) Uani d 1 . .
H H30A 1.550389 0.647855 0.588165 0.043 Uiso calc 1 . .
H H30B 1.729176 0.736752 0.575521 0.043 Uiso calc 1 . .
H H30C 1.594664 0.615085 0.476743 0.043 Uiso calc 1 . .

loop_
_atom_site_aniso_label
_atom_site_aniso_U_11
_atom_site_aniso_U_22
_atom_site_aniso_U_33
_atom_site_aniso_U_12
_atom_site_aniso_U_13
_atom_site_aniso_U_23
F1 0.0262(6) 0.0265(6) 0.0392(6) 0.0096(5) 0.0059(5) 0.0127(5)
O1 0.0253(6) 0.0133(6) 0.0321(7) 0.0059(5) 0.0059(5) 0.0099(5)
N1 0.0381(10) 0.0376(10) 0.0318(9) 0.0048(8) 0.0098(8) 0.0136(8)
C1 0.0477(13) 0.0429(13) 0.0286(11) 0.0050(11) 0.0127(10) 0.0113(9)
F2 0.0454(7) 0.0206(6) 0.0502(7) 0.0155(5) 0.0194(6) 0.0161(5)
O2 0.0241(6) 0.0157(6) 0.0330(7) 0.0061(5) 0.0049(5) 0.0100(5)
N2 0.0243(8) 0.0321(8) 0.0230(8) 0.0117(7) 0.0105(6) 0.0113(7)
C2 0.0442(13) 0.0459(13) 0.0365(12) -0.0008(11) 0.0220(11) 0.0034(10)
F3 0.0377(7) 0.0186(6) 0.0579(8) -0.0012(5) 0.0197(6) 0.0054(5)
C3 0.0231(10) 0.0602(16) 0.0393(13) -0.0034(11) 0.0093(9) -0.0140(11)
C4 0.0262(10) 0.0588(15) 0.0310(11) 0.0089(10) 0.0087(9) 0.0006(10)
C5 0.0251(9) 0.0409(11) 0.0235(9) 0.0031(8) 0.0121(8) 0.0078(8)
C6 0.0245(10) 0.0405(12) 0.0269(10) 0.0081(9) 0.0108(8) 0.0099(9)
C7 0.0254(10) 0.0443(12) 0.0264(10) 0.0123(9) 0.0106(8) 0.0127(9)
C8 0.0284(10) 0.0362(11) 0.0245(9) 0.0120(8) 0.0124(8) 0.0114(8)
C9 0.0268(10) 0.0575(14) 0.0339(11) 0.0236(10) 0.0121(9) 0.0220(10)
C10 0.0435(12) 0.0529(14) 0.0395(12) 0.0337(11) 0.0181(10) 0.0259(11)
C11 0.0346(11) 0.0410(11) 0.0290(10) 0.0199(9) 0.0150(8) 0.0166(9)
C12 0.0266(9) 0.0320(10) 0.0203(8) 0.0135(8) 0.0110(7) 0.0098(7)
C13 0.0302(10) 0.0209(9) 0.0255(9) 0.0105(8) 0.0099(8) 0.0100(7)
C14 0.0305(10) 0.0161(8) 0.0245(9) 0.0083(7) 0.0111(8) 0.0088(7)
C15 0.0258(9) 0.0169(8) 0.0194(8) 0.0063(7) 0.0087(7) 0.0063(7)
C16 0.0262(9) 0.0167(8) 0.0234(9) 0.0090(7) 0.0092(7) 0.0092(7)
C17 0.0273(9) 0.0117(7) 0.0212(8) 0.0045(7) 0.0093(7) 0.0058(6)
C18 0.0236(9) 0.0177(8) 0.0199(8) 0.0066(7) 0.0078(7) 0.0069(7)
C19 0.0269(9) 0.0155(8) 0.0216(8) 0.0096(7) 0.0092(7) 0.0081(7)
C20 0.0278(9) 0.0148(8) 0.0180(8) 0.0066(7) 0.0095(7) 0.0059(6)
C21 0.0254(9) 0.0191(8) 0.0215(8) 0.0086(7) 0.0100(7) 0.0080(7)
C22 0.0248(9) 0.0188(8) 0.0215(8) 0.0082(7) 0.0089(7) 0.0070(7)
C23 0.0257(9) 0.0169(8) 0.0201(8) 0.0056(7) 0.0109(7) 0.0049(7)
C24 0.0239(9) 0.0200(8) 0.0233(9) 0.0068(7) 0.0100(7) 0.0063(7)
C25 0.0391(11) 0.0165(8) 0.0302(10) 0.0125(8) 0.0171(8) 0.0086(7)
C26 0.0276(10) 0.0182(9) 0.0333(10) -0.0014(7) 0.0150(8) 0.0021(8)
C27 0.0235(9) 0.0271(10) 0.0358(11) 0.0036(8) 0.0105(8) 0.0050(8)
C28 0.0268(9) 0.0221(9) 0.0284(9) 0.0079(8) 0.0119(8) 0.0071(7)
C29 0.0293(9) 0.0157(8) 0.0343(10) 0.0089(7) 0.0087(8) 0.0125(7)
C30 0.0272(10) 0.0231(9) 0.0351(10) 0.0103(8) 0.0038(8) 0.0126(8)

loop_
_atom_type_symbol
_atom_type_description
_atom_type_scat_dispersion_real
_atom_type_scat_dispersion_imag
_atom_type_scat_source
C C 0.0033 0.0016 'International Tables Vol C Tables 4.2.6.8 and 6.1.1.4'
H H 0.0000 0.0000 'International Tables Vol C Tables 4.2.6.8 and 6.1.1.4'
N N 0.0061 0.0033 'International Tables Vol C Tables 4.2.6.8 and 6.1.1.4'
O O 0.0106 0.0060 'International Tables Vol C Tables 4.2.6.8 and 6.1.1.4'
F F 0.0171 0.0103 'International Tables Vol C Tables 4.2.6.8 and 6.1.1.4'

loop_
_geom_angle_atom_site_label_1
_geom_angle_atom_site_label_2
_geom_angle_atom_site_label_3
_geom_angle_site_symmetry_1
_geom_angle_site_symmetry_3
_geom_angle
_geom_angle_publ_flag
C17 O1 C29 . . 116.89(14) ?
C1 N1 C5 . . 117.94(19) ?
N1 C1 C2 . . 123.5(2) ?
N1 C1 H1 . . 118.3 ?
C2 C1 H1 . . 118.3 ?
C18 O2 C30 . . 117.80(13) ?
C12 N2 C8 . . 116.88(16) ?
C1 C2 C3 . . 118.9(2) ?
C1 C2 H2 . . 120.5 ?
C3 C2 H2 . . 120.5 ?
C2 C3 C4 . . 119.3(2) ?
C2 C3 H3 . . 120.4 ?
C4 C3 H3 . . 120.4 ?
C5 C4 C3 . . 117.9(2) ?
C5 C4 H4 . . 121.1 ?
C3 C4 H4 . . 121.1 ?
N1 C5 C4 . . 122.4(2) ?
N1 C5 C6 . . 115.63(17) ?
C4 C5 C6 . . 121.9(2) ?
C7 C6 C5 . . 178.6(2) ?
C6 C7 C8 . . 179.1(2) ?
N2 C8 C9 . . 122.28(18) ?
N2 C8 C7 . . 116.30(17) ?
C9 C8 C7 . . 121.42(18) ?
C10 C9 C8 . . 119.89(19) ?
C10 C9 H9 . . 120.1 ?
C8 C9 H9 . . 120.1 ?
C9 C10 C11 . . 119.56(19) ?
C9 C10 H10 . . 120.2 ?
C11 C10 H10 . . 120.2 ?
C10 C11 C12 . . 117.26(19) ?
C10 C11 H11 . . 121.4 ?
C12 C11 H11 . . 121.4 ?
N2 C12 C11 . . 124.10(17) ?
N2 C12 C13 . . 116.87(16) ?
C11 C12 C13 . . 119.04(17) ?
C14 C13 C12 . . 178.00(18) ?
C13 C14 C15 . . 179.1(2) ?
C20 C15 C16 . . 119.37(16) ?
C20 C15 C14 . . 121.26(15) ?
C16 C15 C14 . . 119.37(15) ?
C17 C16 C15 . . 120.70(16) ?
C17 C16 H16 . . 119.6 ?
C15 C16 H16 . . 119.6 ?
O1 C17 C16 . . 125.12(15) ?
O1 C17 C18 . . 115.18(15) ?
C16 C17 C18 . . 119.70(15) ?
O2 C18 C19 . . 125.11(15) ?
O2 C18 C17 . . 114.96(14) ?
C19 C18 C17 . . 119.92(16) ?
C18 C19 C20 . . 120.71(16) ?
C18 C19 H19 . . 119.6 ?
C20 C19 H19 . . 119.6 ?
C19 C20 C15 . . 119.59(15) ?
C19 C20 C21 . . 121.44(15) ?
C15 C20 C21 . . 118.97(16) ?
C22 C21 C20 . . 174.56(19) ?
C21 C22 C23 . . 174.48(19) ?
C24 C23 C28 . . 117.76(16) ?
C24 C23 C22 . . 121.90(16) ?
C28 C23 C22 . . 120.33(16) ?
F1 C24 C23 . . 120.29(15) ?
F1 C24 C25 . . 118.35(16) ?
C23 C24 C25 . . 121.35(17) ?
F2 C25 C26 . . 120.96(16) ?
F2 C25 C24 . . 120.12(18) ?
C26 C25 C24 . . 118.91(17) ?
F3 C26 C27 . . 119.98(18) ?
F3 C26 C25 . . 118.14(17) ?
C27 C26 C25 . . 121.88(17) ?
C26 C27 C28 . . 118.57(19) ?
C26 C27 H27 . . 110.7(14) ?
C28 C27 H27 . . 130.7(14) ?
C27 C28 C23 . . 121.51(18) ?
C27 C28 H28 . . 119.1(13) ?
C23 C28 H28 . . 119.4(13) ?
O1 C29 H29A . . 109.5 ?
O1 C29 H29B . . 109.5 ?
H29A C29 H29B . . 109.5 ?
O1 C29 H29C . . 109.5 ?
H29A C29 H29C . . 109.5 ?
H29B C29 H29C . . 109.5 ?
O2 C30 H30A . . 109.5 ?
O2 C30 H30B . . 109.5 ?
H30A C30 H30B . . 109.5 ?
O2 C30 H30C . . 109.5 ?
H30A C30 H30C . . 109.5 ?
H30B C30 H30C . . 109.5 ?

loop_
_geom_bond_atom_site_label_1
_geom_bond_atom_site_label_2
_geom_bond_site_symmetry_2
_geom_bond_distance
_geom_bond_publ_flag
F1 C24 . 1.336(2) ?
O1 C17 . 1.3573(19) ?
O1 C29 . 1.435(2) ?
N1 C1 . 1.342(3) ?
N1 C5 . 1.350(3) ?
C1 C2 . 1.364(3) ?
C1 H1 . 0.9500 ?
F2 C25 . 1.343(2) ?
O2 C18 . 1.359(2) ?
O2 C30 . 1.430(2) ?
N2 C12 . 1.340(2) ?
N2 C8 . 1.350(2) ?
C2 C3 . 1.374(4) ?
C2 H2 . 0.9500 ?
F3 C26 . 1.356(2) ?
C3 C4 . 1.408(4) ?
C3 H3 . 0.9500 ?
C4 C5 . 1.386(3) ?
C4 H4 . 0.9500 ?
C5 C6 . 1.452(3) ?
C6 C7 . 1.202(3) ?
C7 C8 . 1.431(3) ?
C8 C9 . 1.400(3) ?
C9 C10 . 1.367(3) ?
C9 H9 . 0.9500 ?
C10 C11 . 1.378(3) ?
C10 H10 . 0.9500 ?
C11 C12 . 1.417(3) ?
C11 H11 . 0.9500 ?
C12 C13 . 1.434(3) ?
C13 C14 . 1.199(3) ?
C14 C15 . 1.430(3) ?
C15 C20 . 1.404(2) ?
C15 C16 . 1.413(2) ?
C16 C17 . 1.377(2) ?
C16 H16 . 0.9500 ?
C17 C18 . 1.415(2) ?
C18 C19 . 1.385(2) ?
C19 C20 . 1.399(2) ?
C19 H19 . 0.9500 ?
C20 C21 . 1.435(2) ?
C21 C22 . 1.197(2) ?
C22 C23 . 1.429(2) ?
C23 C24 . 1.383(2) ?
C23 C28 . 1.401(3) ?
C24 C25 . 1.387(2) ?
C25 C26 . 1.375(3) ?
C26 C27 . 1.369(3) ?
C27 C28 . 1.384(3) ?
C27 H27 . 0.966(16) ?
C28 H28 . 0.991(15) ?
C29 H29A . 0.9800 ?
C29 H29B . 0.9800 ?
C29 H29C . 0.9800 ?
C30 H30A . 0.9800 ?
C30 H30B . 0.9800 ?
C30 H30C . 0.9800 ?

loop_
_geom_hbond_atom_site_label_D
_geom_hbond_atom_site_label_H
_geom_hbond_atom_site_label_A
_geom_hbond_site_symmetry_A
_geom_hbond_distance_DH
_geom_hbond_distance_HA
_geom_hbond_distance_DA
_geom_hbond_angle_DHA
_geom_hbond_publ_flag
C11 H11 F3 1_565 0.95 2.41 3.220(2) 142.5 yes
C27 H27 N1 . 0.966(16) 2.470(17) 3.400(3) 161.7(19) yes
C28 H28 N2 . 0.991(15) 2.646(16) 3.612(2) 164.7(17) yes
C29 H29B O2 2_876 0.98 2.37 3.350(2) 174.8 yes

_cod_database_fobs_code 2022405
